data_2104941
loop_
_publ_author_name
'Gagor, Anna'
'Wa\'skowska, Alicja'
'Czapla, Zbigniew'
'Dacko, Slawomir'

_publ_section_title
;
 Structural phase transitions in tetra(isopropylammonium)
 decachlorotricadmate(II), [(CH~3~)~2~CHNH~3~]~4~Cd~3~Cl~10~, crystal
 with a two-dimensional cadmium(II) halide network
;
_journal_issue 2
_journal_name_full 'Acta Crystallographica Section B'
_journal_page_first 122
_journal_page_last 129
_journal_paper_doi 10.1107/S0108768110054583
_journal_volume 67
_journal_year 2011
_chemical_formula_sum 'C12 H40 Cd3 Cl10 N4'
_chemical_formula_weight 932.18
_space_group_IT_number 61
_symmetry_cell_setting orthorhombic
_symmetry_space_group_name_Hall '-P 2ac 2ab'
_symmetry_space_group_name_H-M 'P b c a'
_atom_sites_solution_hydrogens geom
_atom_sites_solution_primary direct
_atom_sites_solution_secondary difmap
_audit_creation_method SHELXL-97
_cell_angle_alpha 90.00
_cell_angle_beta 90.00
_cell_angle_gamma 90.00
_cell_formula_units_Z 4
_cell_length_a 7.4298(5)
_cell_length_b 22.0791(5)
_cell_length_c 19.4442(6)
_cell_measurement_reflns_used 3010
_cell_measurement_temperature 320(2)
_cell_measurement_theta_max 25.68
_cell_measurement_theta_min 2.79
_cell_volume 3189.7(2)
_computing_structure_refinement 'SHELXL-97 (Sheldrick, 1997)'
_computing_structure_solution 'SHELXS-97 (Sheldrick, 1990)'
_diffrn_ambient_temperature 320(2)
_diffrn_measured_fraction_theta_full 0.996
_diffrn_measured_fraction_theta_max 0.996
_diffrn_measurement_device_type 'KUMA KM4-CCD'
_diffrn_radiation_monochromator graphite
_diffrn_radiation_source 'fine-focus sealed tube'
_diffrn_radiation_type MoK\a
_diffrn_radiation_wavelength 0.71073
_diffrn_reflns_av_R_equivalents 0.0297
_diffrn_reflns_av_sigmaI/netI 0.0170
_diffrn_reflns_limit_h_max 7
_diffrn_reflns_limit_h_min -9
_diffrn_reflns_limit_k_max 26
_diffrn_reflns_limit_k_min -26
_diffrn_reflns_limit_l_max 23
_diffrn_reflns_limit_l_min -23
_diffrn_reflns_number 26736
_diffrn_reflns_theta_full 25.68
_diffrn_reflns_theta_max 25.68
_diffrn_reflns_theta_min 2.79
_exptl_absorpt_coefficient_mu 2.829
_exptl_absorpt_correction_T_max 0.79
_exptl_absorpt_correction_T_min 0.49
_exptl_absorpt_correction_type multi-scan
_exptl_absorpt_process_details
;
CrysAlis RED, Oxford Diffraction Ltd.,
Version 1.171.32.6 (release 21-05-2007 CrysAlis171 .NET)
(compiled May 21 2007,16:32:00)
Empirical absorption correction using spherical harmonics,
 implemented in SCALE3 ABSPACK scaling algorithm.
;
_exptl_crystal_colour colorles
_exptl_crystal_density_diffrn 1.941
_exptl_crystal_density_method 'not measured'
_exptl_crystal_F_000 1816
_exptl_crystal_size_max 0.25
_exptl_crystal_size_mid 0.2
_exptl_crystal_size_min 0.08
_refine_diff_density_max 0.356
_refine_diff_density_min -0.495
_refine_ls_extinction_coef 0.00290(9)
_refine_ls_extinction_expression Fc^*^=kFc[1+0.001xFc^2^\l^3^/sin(2\q)]^-1/4^
_refine_ls_extinction_method SHELXL
_refine_ls_goodness_of_fit_ref 1.007
_refine_ls_matrix_type full
_refine_ls_number_parameters 146
_refine_ls_number_reflns 3010
_refine_ls_number_restraints 6
_refine_ls_restrained_S_all 1.006
_refine_ls_R_factor_all 0.0325
_refine_ls_R_factor_gt 0.0240
_refine_ls_shift/su_max 0.019
_refine_ls_shift/su_mean 0.001
_refine_ls_structure_factor_coef Fsqd
_refine_ls_weighting_details 'calc w=1/[\s^2^(Fo^2^)+(0.0381P)^2^+0.0000P] where P=(Fo^2^+2Fc^2^)/3'
_refine_ls_weighting_scheme calc
_refine_ls_wR_factor_gt 0.0594
_refine_ls_wR_factor_ref 0.0615
_reflns_number_gt 2449
_reflns_number_total 3010
_reflns_threshold_expression >2sigma(I)
_cod_data_source_file kd5047.cif
_cod_data_source_block pbca
_cod_original_sg_symbol_H-M Pbca
_cod_database_code 2104941
_cod_database_fobs_code 2104941

loop_
_symmetry_equiv_pos_as_xyz
'x, y, z'
'-x+1/2, -y, z+1/2'
'-x, y+1/2, -z+1/2'
'x+1/2, -y+1/2, -z'
'-x, -y, -z'
'x-1/2, y, -z-1/2'
'x, -y-1/2, z-1/2'
'-x-1/2, y-1/2, z'

loop_
_atom_site_type_symbol
_atom_site_label
_atom_site_fract_x
_atom_site_fract_y
_atom_site_fract_z
_atom_site_U_iso_or_equiv
_atom_site_adp_type
_atom_site_calc_flag
_atom_site_refinement_flags
_atom_site_occupancy
_atom_site_disorder_assembly
_atom_site_disorder_group
Cd Cd1 0.52017(2) 0.430197(8) 0.158516(8) 0.04030(5) Uani d . 1 . .
Cd Cd2 0.5000 0.5000 0.0000 0.04401(7) Uani d S 1 . .
Cl Cl3 0.26055(7) 0.42592(3) 0.06079(3) 0.05479(17) Uani d . 1 . .
Cl Cl5 0.74789(7) 0.42648(3) 0.04773(3) 0.05430(17) Uani d . 1 . .
Cl Cl4 0.51532(7) 0.54646(3) 0.12158(3) 0.04751(15) Uani d . 1 . .
Cl Cl2 0.80024(9) 0.45142(3) 0.23883(3) 0.06418(19) Uani d . 1 . .
Cl Cl1 0.52907(11) 0.31885(3) 0.17788(4) 0.0748(2) Uani d . 1 . .
N N1B 1.0235(7) 0.5343(3) 0.1286(3) 0.0682(16) Uiso d P 0.448(3) . .
H H1A 1.1308 0.5355 0.1084 0.102 Uiso d P 0.45 . .
H H1B 0.9420 0.5197 0.1004 0.102 Uiso d P 0.45 . .
H H1C 1.0311 0.5105 0.1661 0.102 Uiso d P 0.45 . .
C C2B 1.0753(13) 0.6158(4) 0.2077(5) 0.094(3) Uiso d P 0.448(3) . .
H H22A 1.0495 0.5902 0.2464 0.140 Uiso calc PR 0.448(3) . .
H H22B 1.0449 0.6569 0.2188 0.140 Uiso calc PR 0.448(3) . .
H H22C 1.2010 0.6133 0.1968 0.140 Uiso calc PR 0.448(3) . .
C C1B 0.9736(8) 0.5968(3) 0.1510(4) 0.0592(16) Uiso d P 0.448(3) . .
H H1 0.8546 0.5942 0.1687 0.071 Uiso d P 0.45 . .
C C3C 0.8975(9) 0.6484(3) 0.1159(3) 0.0635(17) Uiso d P 0.448(3) . .
H H31A 0.7710 0.6507 0.1256 0.095 Uiso calc PR 0.448(3) . .
H H31B 0.9154 0.6441 0.0673 0.095 Uiso calc PR 0.448(3) . .
H H31C 0.9556 0.6847 0.1316 0.095 Uiso calc PR 0.448(3) . .
C C2C 1.0983(8) 0.5948(3) 0.2009(3) 0.0693(17) Uiso d P 0.552(3) . .
H H21A 1.1680 0.6289 0.2158 0.104 Uiso calc PR 0.552(3) . .
H H21B 1.1676 0.5584 0.2066 0.104 Uiso calc PR 0.552(3) . .
H H21C 0.9904 0.5921 0.2278 0.104 Uiso calc PR 0.552(3) . .
C C3B 0.9773(9) 0.6415(4) 0.0939(4) 0.102(2) Uiso d P 0.552(3) . .
H H32A 0.8742 0.6356 0.0650 0.153 Uiso calc PR 0.552(3) . .
H H32B 1.0851 0.6361 0.0674 0.153 Uiso calc PR 0.552(3) . .
H H32C 0.9751 0.6818 0.1126 0.153 Uiso calc PR 0.552(3) . .
N N1C 0.9824(5) 0.5438(2) 0.0978(2) 0.0533(11) Uiso d P 0.552(3) . .
H H2A 0.8850 0.5324 0.1211 0.080 Uiso d P 0.55 . .
H H2B 1.0673 0.5156 0.1019 0.080 Uiso d P 0.55 . .
H H2C 0.9554 0.5492 0.0540 0.080 Uiso d P 0.55 . .
C C1C 1.0507(6) 0.60221(19) 0.1275(2) 0.0401(10) Uiso d P 0.552(3) . .
H H1C1 1.1692 0.6060 0.1058 0.048 Uiso calc PR 0.552(3) . .
N N1AD 1.0060(3) 0.33058(12) 0.15318(13) 0.0679(7) Uani d D 1 . .
H H1D 0.8944(9) 0.3411(10) 0.1465(8) 0.102 Uiso d D 1 . .
H H1E 1.0797(14) 0.3531(8) 0.1289(7) 0.102 Uiso d D 1 . .
H H1F 1.035(2) 0.3311(12) 0.1968(4) 0.102 Uiso d D 1 . .
C C1A 0.9725(8) 0.2675(3) 0.1267(3) 0.0687(17) Uiso d P 0.50 . .
H H1A1 0.8474 0.2544 0.1324 0.082 Uiso calc PR 0.50 . .
C C2A 1.0321(11) 0.2656(5) 0.0568(6) 0.147(4) Uiso d P 0.50 . .
H H21D 0.9765 0.2978 0.0314 0.221 Uiso calc PR 0.50 . .
H H21E 0.9993 0.2274 0.0368 0.221 Uiso calc PR 0.50 . .
H H21F 1.1605 0.2702 0.0553 0.221 Uiso calc PR 0.50 . .
C C3A 1.0981(11) 0.2266(4) 0.1554(4) 0.103(2) Uiso d P 0.50 . .
H H31D 1.2151 0.2341 0.1363 0.154 Uiso calc PR 0.50 . .
H H31E 1.0621 0.1858 0.1451 0.154 Uiso calc PR 0.50 . .
H H31F 1.1023 0.2319 0.2044 0.154 Uiso calc PR 0.50 . .
C C1D 1.0586(10) 0.2741(3) 0.1208(4) 0.083(2) Uiso d P 0.50 . .
H H1D1 1.1864 0.2705 0.1078 0.099 Uiso d P 0.50 . .
C C2D 0.9272(9) 0.2664(3) 0.0540(3) 0.0754(18) Uiso d P 0.50 . .
H H22D 0.9300 0.2251 0.0386 0.113 Uiso calc PR 0.50 . .
H H22E 0.9682 0.2925 0.0177 0.113 Uiso calc PR 0.50 . .
H H22F 0.8063 0.2772 0.0664 0.113 Uiso calc PR 0.50 . .
C C3D 0.9956(9) 0.2217(4) 0.1721(4) 0.095(3) Uiso d P 0.50 . .
H H3D1 1.0685 0.2226 0.2129 0.142 Uiso calc PR 0.50 . .
H H3D2 1.0086 0.1831 0.1499 0.142 Uiso calc PR 0.50 . .
H H3D3 0.8717 0.2278 0.1843 0.142 Uiso calc PR 0.50 . .

loop_
_atom_site_aniso_label
_atom_site_aniso_U_11
_atom_site_aniso_U_22
_atom_site_aniso_U_33
_atom_site_aniso_U_12
_atom_site_aniso_U_13
_atom_site_aniso_U_23
Cd1 0.03529(8) 0.05048(11) 0.03514(9) -0.00050(7) 0.00044(6) 0.00162(7)
Cd2 0.03482(12) 0.06790(18) 0.02930(12) 0.00418(10) -0.00130(9) 0.00328(11)
Cl3 0.0396(3) 0.0719(4) 0.0529(3) -0.0140(3) -0.0028(3) 0.0005(3)
Cl5 0.0420(3) 0.0747(4) 0.0462(3) 0.0179(3) 0.0020(3) 0.0019(3)
Cl4 0.0573(3) 0.0495(3) 0.0357(3) -0.0002(3) 0.0012(2) -0.0028(3)
Cl2 0.0584(3) 0.0737(4) 0.0604(4) -0.0020(3) -0.0306(3) 0.0004(3)
Cl1 0.1032(6) 0.0457(4) 0.0754(5) -0.0020(4) 0.0064(4) -0.0057(4)
N1AD 0.0842(17) 0.0495(14) 0.0699(17) 0.0026(11) 0.0110(12) 0.0027(12)

loop_
_atom_type_symbol
_atom_type_description
_atom_type_scat_dispersion_real
_atom_type_scat_dispersion_imag
_atom_type_scat_source
C C 0.0033 0.0016 'International Tables Vol C Tables 4.2.6.8 and 6.1.1.4'
H H 0.0000 0.0000 'International Tables Vol C Tables 4.2.6.8 and 6.1.1.4'
N N 0.0061 0.0033 'International Tables Vol C Tables 4.2.6.8 and 6.1.1.4'
Cl Cl 0.1484 0.1585 'International Tables Vol C Tables 4.2.6.8 and 6.1.1.4'
Cd Cd -0.8075 1.2024 'International Tables Vol C Tables 4.2.6.8 and 6.1.1.4'

loop_
_geom_angle_atom_site_label_1
_geom_angle_atom_site_label_2
_geom_angle_atom_site_label_3
_geom_angle_site_symmetry_1
_geom_angle_site_symmetry_3
_geom_angle
_geom_angle_publ_flag
Cl1 Cd1 Cl2 . 6_556 94.47(3) ?
Cl1 Cd1 Cl2 . . 93.72(3) ?
Cl2 Cd1 Cl2 6_556 . 90.526(9) ?
Cl1 Cd1 Cl4 . . 173.04(2) ?
Cl2 Cd1 Cl4 6_556 . 91.41(2) ?
Cl2 Cd1 Cl4 . . 89.95(2) ?
Cl1 Cd1 Cl3 . . 95.20(2) ?
Cl2 Cd1 Cl3 6_556 . 95.53(2) ?
Cl2 Cd1 Cl3 . . 168.79(2) ?
Cl4 Cd1 Cl3 . . 80.499(19) ?
Cl1 Cd1 Cl5 . . 94.19(2) ?
Cl2 Cd1 Cl5 6_556 . 171.34(2) ?
Cl2 Cd1 Cl5 . . 89.07(2) ?
Cl4 Cd1 Cl5 . . 79.944(19) ?
Cl3 Cd1 Cl5 . . 83.523(19) ?
Cl1 Cd1 Cd2 . . 125.30(2) ?
Cl2 Cd1 Cd2 6_556 . 124.984(17) ?
Cl2 Cd1 Cd2 . . 118.873(17) ?
Cl4 Cd1 Cd2 . . 47.812(13) ?
Cl3 Cd1 Cd2 . . 50.052(13) ?
Cl5 Cd1 Cd2 . . 48.530(13) ?
Cl4 Cd2 Cl4 . 5_665 180.00(3) ?
Cl4 Cd2 Cl5 . . 83.735(19) ?
Cl4 Cd2 Cl5 5_665 . 96.265(19) ?
Cl4 Cd2 Cl5 . 5_665 96.265(19) ?
Cl4 Cd2 Cl5 5_665 5_665 83.735(19) ?
Cl5 Cd2 Cl5 . 5_665 180.00(2) ?
Cl4 Cd2 Cl3 . . 82.429(19) ?
Cl4 Cd2 Cl3 5_665 . 97.571(19) ?
Cl5 Cd2 Cl3 . . 86.14(2) ?
Cl5 Cd2 Cl3 5_665 . 93.86(2) ?
Cl4 Cd2 Cl3 . 5_665 97.571(19) ?
Cl4 Cd2 Cl3 5_665 5_665 82.429(19) ?
Cl5 Cd2 Cl3 . 5_665 93.86(2) ?
Cl5 Cd2 Cl3 5_665 5_665 86.14(2) ?
Cl3 Cd2 Cl3 . 5_665 180.00(3) ?
Cl4 Cd2 Cd1 . 5_665 130.031(15) ?
Cl4 Cd2 Cd1 5_665 5_665 49.969(15) ?
Cl5 Cd2 Cd1 . 5_665 128.522(13) ?
Cl5 Cd2 Cd1 5_665 5_665 51.478(13) ?
Cl3 Cd2 Cd1 . 5_665 129.458(13) ?
Cl3 Cd2 Cd1 5_665 5_665 50.542(13) ?
Cl4 Cd2 Cd1 . . 49.969(15) ?
Cl4 Cd2 Cd1 5_665 . 130.031(15) ?
Cl5 Cd2 Cd1 . . 51.478(13) ?
Cl5 Cd2 Cd1 5_665 . 128.522(13) ?
Cl3 Cd2 Cd1 . . 50.542(13) ?
Cl3 Cd2 Cd1 5_665 . 129.458(13) ?
Cd1 Cd2 Cd1 5_665 . 180.000(6) ?
Cd2 Cl3 Cd1 . . 79.406(16) ?
Cd2 Cl5 Cd1 . . 79.992(16) ?
Cd2 Cl4 Cd1 . . 82.219(19) ?
Cd1 Cl2 Cd1 6_656 . 155.32(3) ?
N1C N1B C1B . . 82.2(7) ?
N1C N1B C1C . . 75.6(7) ?
N1C N1B H1A . . 90.2 ?
C1B N1B H1A . . 108.8 ?
C1B N1B H1B . . 110.4 ?
C1C N1B H1B . . 116.4 ?
H1A N1B H1B . . 110.7 ?
N1C N1B H1C . . 152.9 ?
C1B N1B H1C . . 108.7 ?
C1C N1B H1C . . 125.5 ?
H1A N1B H1C . . 108.6 ?
H1B N1B H1C . . 109.6 ?
C1B N1B H2A . . 80.4 ?
C1C N1B H2A . . 99.7 ?
H1A N1B H2A . . 145.7 ?
C1B N1B H2B . . 146.0 ?
C1C N1B H2B . . 119.0 ?
H1C N1B H2B . . 102.4 ?
H2A N1B H2B . . 108.3 ?
C1B C2B H22A . . 109.5 ?
C1B C2B H22B . . 109.5 ?
H22A C2B H22B . . 109.5 ?
C1B C2B H22C . . 109.5 ?
H22A C2B H22C . . 109.5 ?
H22B C2B H22C . . 109.5 ?
C2B C1B C3C . . 110.3(6) ?
C2B C1B N1B . . 111.8(6) ?
C3C C1B N1B . . 133.6(6) ?
C2B C1B C3B . . 112.3(6) ?
N1B C1B C3B . . 113.1(6) ?
C2B C1B N1C . . 136.2(6) ?
C3C C1B N1C . . 107.2(5) ?
C3B C1B N1C . . 90.2(5) ?
C2B C1B H1 . . 103.5 ?
N1B C1B H1 . . 106.2 ?
C3B C1B H1 . . 109.2 ?
N1C C1B H1 . . 103.5 ?
C1B C3C H31A . . 109.5 ?
C1B C3C H31B . . 109.5 ?
H31A C3C H31B . . 109.5 ?
C1B C3C H31C . . 109.5 ?
H31A C3C H31C . . 109.5 ?
H31B C3C H31C . . 109.5 ?
C1C C2C H21A . . 109.5 ?
C1C C2C H21B . . 109.5 ?
H21A C2C H21B . . 109.5 ?
C1C C2C H21C . . 109.5 ?
H21A C2C H21C . . 109.5 ?
H21B C2C H21C . . 109.5 ?
C1B C3B H32A . . 109.5 ?
C1B C3B H32B . . 109.5 ?
H32A C3B H32B . . 109.5 ?
C1B C3B H32C . . 109.5 ?
H32A C3B H32C . . 109.5 ?
H32B C3B H32C . . 109.5 ?
C1C N1C H1B . . 151.4 ?
C1B N1C H1B . . 125.0 ?
H1A N1C H1B . . 108.7 ?
C1C N1C H2A . . 108.7 ?
H1A N1C H2A . . 130.6 ?
C1C N1C H2B . . 109.1 ?
C1B N1C H2B . . 119.6 ?
H2A N1C H2B . . 109.4 ?
N1B N1C H2C . . 163.7 ?
C1C N1C H2C . . 109.4 ?
C1B N1C H2C . . 121.7 ?
H1A N1C H2C . . 114.8 ?
H2A N1C H2C . . 110.1 ?
H2B N1C H2C . . 110.1 ?
C2C C1C N1C . . 110.9(4) ?
C2C C1C H1C1 . . 102.1 ?
N1C C1C H1C1 . . 102.1 ?
N1B C1C H1C1 . . 102.1 ?
C1D N1AD H1D . . 115.0(15) ?
C1A N1AD H1E . . 116.3(13) ?
H1D N1AD H1E . . 111.3(13) ?
C1D N1AD H1F . . 111.5(18) ?
C1A N1AD H1F . . 112.6(18) ?
H1D N1AD H1F . . 111.9(12) ?
H1E N1AD H1F . . 111.2(13) ?
C2A C1A N1AD . . 107.6(6) ?
C3A C1A N1AD . . 110.3(5) ?
C2A C1A H1A1 . . 113.1 ?
C3A C1A H1A1 . . 113.1 ?
N1AD C1A H1A1 . . 113.1 ?
C1A C2A H21D . . 109.5 ?
C1A C2A H21E . . 109.5 ?
H21D C2A H21E . . 109.5 ?
C1A C2A H21F . . 109.5 ?
H21D C2A H21F . . 109.5 ?
H21E C2A H21F . . 109.5 ?
H21D C2A H1D1 . . 127.4 ?
H21E C2A H1D1 . . 121.3 ?
C1A C3A H31D . . 109.5 ?
C1A C3A H31E . . 109.5 ?
H31D C3A H31E . . 109.5 ?
C1A C3A H31F . . 109.5 ?
H31D C3A H31F . . 109.5 ?
H31E C3A H31F . . 109.5 ?
H31E C3A H1D1 . . 127.0 ?
H31F C3A H1D1 . . 121.3 ?
N1AD C1D C3D . . 105.9(5) ?
N1AD C1D C2D . . 105.9(5) ?
C3D C1D C2D . . 104.2(5) ?
N1AD C1D H1D1 . . 116.1 ?
C3D C1D H1D1 . . 112.6 ?
C2D C1D H1D1 . . 111.3 ?
C1D C2D H22D . . 109.5 ?
C1D C2D H22E . . 109.5 ?
H22D C2D H22E . . 109.5 ?
C1D C2D H22F . . 109.5 ?
H22D C2D H22F . . 109.5 ?
H22E C2D H22F . . 109.5 ?
C1D C3D H3D1 . . 109.5 ?
C1D C3D H3D2 . . 109.5 ?
H3D1 C3D H3D2 . . 109.5 ?
C1D C3D H3D3 . . 109.5 ?
H3D1 C3D H3D3 . . 109.5 ?
H3D2 C3D H3D3 . . 109.5 ?

loop_
_geom_bond_atom_site_label_1
_geom_bond_atom_site_label_2
_geom_bond_site_symmetry_2
_geom_bond_distance
_geom_bond_publ_flag
Cd1 Cl1 . 2.4881(8) ?
Cd1 Cl2 6_556 2.6218(6) ?
Cd1 Cl2 . 2.6435(6) ?
Cd1 Cl4 . 2.6657(7) ?
Cd1 Cl3 . 2.7094(6) ?
Cd1 Cl5 . 2.7403(6) ?
Cd1 Cd2 . 3.44932(19) ?
Cd2 Cl4 . 2.5795(6) ?
Cd2 Cl4 5_665 2.5795(6) ?
Cd2 Cl5 . 2.6245(6) ?
Cd2 Cl5 5_665 2.6245(6) ?
Cd2 Cl3 . 2.6902(6) ?
Cd2 Cl3 5_665 2.6902(6) ?
Cd2 Cd1 5_665 3.44932(19) ?
Cl2 Cd1 6_656 2.6218(6) ?
N1B C1B . 1.495(9) ?
N1B C1C . 1.514(7) ?
N1B H1A . 0.8889 ?
N1B H1B . 0.8775 ?
N1B H1C . 0.9005 ?
N1B H2A . 1.0401 ?
C2B C1B . 1.401(11) ?
C2B H22A . 0.9600 ?
C2B H22B . 0.9600 ?
C2B H22C . 0.9600 ?
C1B C3C . 1.443(9) ?
C1B C3B . 1.485(10) ?
C1B N1C . 1.565(8) ?
C1B H1 . 0.9511 ?
C3C H31A . 0.9600 ?
C3C H31B . 0.9600 ?
C3C H31C . 0.9600 ?
C2C C1C . 1.478(7) ?
C2C H21A . 0.9600 ?
C2C H21B . 0.9600 ?
C2C H21C . 0.9600 ?
C3B H32A . 0.9600 ?
C3B H32B . 0.9600 ?
C3B H32C . 0.9600 ?
N1C C1C . 1.503(6) ?
N1C H2A . 0.8900 ?
N1C H2B . 0.8904 ?
N1C H2C . 0.8827 ?
C1C H1C1 . 0.9800 ?
N1AD C1D . 1.450(8) ?
N1AD C1A . 1.504(7) ?
N1AD H1D . 0.871(7) ?
N1AD H1E . 0.877(8) ?
N1AD H1F . 0.874(8) ?
C1A C2A . 1.431(13) ?
C1A C3A . 1.415(10) ?
C1A H1A1 . 0.9800 ?
C2A H21D . 0.9600 ?
C2A H21E . 0.9600 ?
C2A H21F . 0.9600 ?
C3A H31D . 0.9600 ?
C3A H31E . 0.9600 ?
C3A H31F . 0.9600 ?
C1D C3D . 1.598(11) ?
C1D C2D . 1.634(10) ?
C1D H1D1 . 0.9857 ?
C2D H22D . 0.9600 ?
C2D H22E . 0.9600 ?
C2D H22F . 0.9600 ?
C3D H3D1 . 0.9600 ?
C3D H3D2 . 0.9600 ?
C3D H3D3 . 0.9600 ?

loop_
_geom_hbond_atom_site_label_D
_geom_hbond_atom_site_label_H
_geom_hbond_atom_site_label_A
_geom_hbond_site_symmetry_A
_geom_hbond_distance_DH
_geom_hbond_distance_HA
_geom_hbond_distance_DA
_geom_hbond_angle_DHA
N1B H1C Cl2 . 0.90 2.58 3.269(6) 134.2
N1C H2A Cl4 . 0.89 2.76 3.502(4) 141.1
N1AD H1D Cl1 . 0.871(7) 2.825(8) 3.586(2) 146.7(15)
N1AD H1E Cl3 1_655 0.877(8) 2.479(9) 3.352(2) 173.3(15)
N1AD H1F Cl1 6_656 0.874(8) 2.453(8) 3.299(3) 163.3(15)
